data_1551263
loop_
_publ_author_name
'Ma, Xiao'
'Li, Jipeng'
'Lin, Chensheng'
'Chai, Guoliang'
'Xie, Yangbin'
'Huang, Wei'
'Wu, Dayu'
'Wong, Wai-Yeung'

_publ_section_title
;
 Reversible two-channel mechanochromic luminescence for a pyridinium-based
 white-light emitter with room-temperature fluorescence--phosphorescence
 dual emission
;
_journal_issue 27
_journal_name_full 'Physical Chemistry Chemical Physics'
_journal_page_first 14728
_journal_page_last 14733
_journal_paper_doi 10.1039/C9CP02451D
_journal_volume 21
_journal_year 2019
_chemical_formula_sum 'C29 H21 Br2 F6 N2 P'
_chemical_formula_weight 702.27
_space_group_crystal_system monoclinic
_space_group_IT_number 14
_space_group_name_Hall '-P 2ybc'
_space_group_name_H-M_alt 'P 1 21/c 1'
_symmetry_space_group_name_Hall '-P 2ybc'
_symmetry_space_group_name_H-M 'P 1 21/c 1'
_atom_sites_solution_hydrogens geom
_audit_creation_method SHELXL-2014/7
_audit_update_record
;
2018-10-14 deposited with the CCDC.    2019-06-05 downloaded from the CCDC.
;
_cell_angle_alpha 90
_cell_angle_beta 98.639(2)
_cell_angle_gamma 90
_cell_formula_units_Z 4
_cell_length_a 29.7525(17)
_cell_length_b 5.9838(3)
_cell_length_c 15.5910(7)
_cell_measurement_reflns_used 10184
_cell_measurement_temperature 175(2)
_cell_measurement_theta_max 25.242
_cell_measurement_theta_min 2.997
_cell_volume 2744.2(2)
_computing_structure_refinement 'SHELXL-2014/7 (Sheldrick, 2014)'
_diffrn_ambient_temperature 175(2)
_diffrn_measured_fraction_theta_full 0.998
_diffrn_measured_fraction_theta_max 0.997
_diffrn_measurement_device_type 'Xcalibur, Eos, Gemini ultra'
_diffrn_radiation_type MoK\a
_diffrn_radiation_wavelength 0.71073
_diffrn_reflns_av_R_equivalents 0.0553
_diffrn_reflns_av_unetI/netI 0.0519
_diffrn_reflns_Laue_measured_fraction_full 0.998
_diffrn_reflns_Laue_measured_fraction_max 0.997
_diffrn_reflns_limit_h_max 35
_diffrn_reflns_limit_h_min -34
_diffrn_reflns_limit_k_max 7
_diffrn_reflns_limit_k_min -7
_diffrn_reflns_limit_l_max 18
_diffrn_reflns_limit_l_min -18
_diffrn_reflns_number 15694
_diffrn_reflns_point_group_measured_fraction_full 0.998
_diffrn_reflns_point_group_measured_fraction_max 0.997
_diffrn_reflns_theta_full 25.242
_diffrn_reflns_theta_max 25.385
_diffrn_reflns_theta_min 2.770
_exptl_absorpt_coefficient_mu 3.076
_exptl_absorpt_correction_T_max 0.7452
_exptl_absorpt_correction_T_min 0.6079
_exptl_absorpt_correction_type multi-scan
_exptl_crystal_colour 'light yellow'
_exptl_crystal_density_diffrn 1.700
_exptl_crystal_density_method 'not measured'
_exptl_crystal_description Prism
_exptl_crystal_F_000 1392
_exptl_crystal_size_max 0.15
_exptl_crystal_size_mid 0.10
_exptl_crystal_size_min 0.08
_refine_diff_density_max 1.122
_refine_diff_density_min -1.025
_refine_diff_density_rms 0.084
_refine_ls_extinction_method none
_refine_ls_goodness_of_fit_ref 0.907
_refine_ls_hydrogen_treatment constr
_refine_ls_matrix_type full
_refine_ls_number_parameters 361
_refine_ls_number_reflns 5034
_refine_ls_number_restraints 0
_refine_ls_restrained_S_all 0.907
_refine_ls_R_factor_all 0.0746
_refine_ls_R_factor_gt 0.0448
_refine_ls_shift/su_max 0.001
_refine_ls_shift/su_mean 0.000
_refine_ls_structure_factor_coef Fsqd
_refine_ls_weighting_details 'w=1/[\s^2^(Fo^2^)+(0.1000P)^2^] where P=(Fo^2^+2Fc^2^)/3'
_refine_ls_weighting_scheme calc
_refine_ls_wR_factor_gt 0.1193
_refine_ls_wR_factor_ref 0.1379
_reflns_Friedel_coverage 0.000
_reflns_number_gt 3685
_reflns_number_total 5034
_reflns_threshold_expression 'I > 2\s(I)'
_cod_data_source_file c9cp02451d2.cif
_cod_data_source_block P1-PF6
_cod_depositor_comments
;
The following automatic conversions were performed:

'_exptl_absorpt_correction_type' value 'Multi-scan' changed to
'multi-scan' according to
/home/data/users/saulius/crontab/automatic-downloads/rss-feeds/RSC/lib/dictionaries/cif_core.dic
dictionary named 'cif_core.dic' version 2.4.2 from 2011-04-26.

Automatic conversion script
Id: cif_fix_values 4973 2017-02-22 13:04:09Z antanas 
;
_cod_database_code 1551263
_shelx_shelxl_version_number 2014/7
_shelx_space_group_comment
;
The symmetry employed for this shelxl refinement is uniquely defined
by the following loop, which should always be used as a source of
symmetry information in preference to the above space-group names.
They are only intended as comments.
;

loop_
_space_group_symop_operation_xyz
'x, y, z'
'-x, y+1/2, -z+1/2'
'-x, -y, -z'
'x, -y-1/2, z-1/2'

loop_
_atom_site_label
_atom_site_type_symbol
_atom_site_fract_x
_atom_site_fract_y
_atom_site_fract_z
_atom_site_U_iso_or_equiv
_atom_site_adp_type
_atom_site_occupancy
_atom_site_site_symmetry_order
_atom_site_calc_flag
_atom_site_refinement_flags_posn
_atom_site_refinement_flags_adp
Br1 Br 0.33113(2) 0.34793(8) 0.43345(3) 0.03863(18) Uani 1 1 d . .
Br2 Br 0.54481(2) 1.72676(10) 0.93869(3) 0.04544(19) Uani 1 1 d . .
N1 N 0.14988(13) 1.8177(6) 0.7207(2) 0.0261(8) Uani 1 1 d . .
N2 N 0.35544(12) 1.2460(6) 0.7088(2) 0.0201(7) Uani 1 1 d . .
C1 C 0.15723(16) 1.7026(8) 0.6502(3) 0.0292(10) Uani 1 1 d . .
H1A H 0.1344 1.6981 0.6007 0.035 Uiso 1 1 calc R U
C2 C 0.19745(14) 1.5912(7) 0.6490(3) 0.0233(9) Uani 1 1 d . .
H2B H 0.2021 1.5106 0.5986 0.028 Uiso 1 1 calc R U
C3 C 0.23165(15) 1.5946(7) 0.7209(3) 0.0231(9) Uani 1 1 d . .
C4 C 0.22271(18) 1.7176(8) 0.7923(3) 0.0349(11) Uani 1 1 d . .
H4A H 0.2449 1.7252 0.8428 0.042 Uiso 1 1 calc R U
C5 C 0.18209(17) 1.8281(8) 0.7905(3) 0.0318(11) Uani 1 1 d . .
H5A H 0.1768 1.9130 0.8395 0.038 Uiso 1 1 calc R U
C6 C 0.31583(14) 1.1683(7) 0.6665(2) 0.0185(9) Uani 1 1 d . .
C7 C 0.27463(15) 1.2772(7) 0.6717(3) 0.0234(9) Uani 1 1 d . .
H7A H 0.2469 1.2183 0.6420 0.028 Uiso 1 1 calc R U
C8 C 0.27452(15) 1.4712(7) 0.7202(2) 0.0205(9) Uani 1 1 d . .
C9 C 0.31555(14) 1.5499(7) 0.7636(2) 0.0199(9) Uani 1 1 d . .
H9A H 0.3164 1.6814 0.7979 0.024 Uiso 1 1 calc R U
C10 C 0.35590(14) 1.4331(7) 0.7563(2) 0.0206(9) Uani 1 1 d . .
C11 C 0.10534(16) 1.9342(8) 0.7202(3) 0.0350(11) Uani 1 1 d . .
H11A H 0.1027 1.9839 0.7798 0.042 Uiso 1 1 calc R U
H11B H 0.1043 2.0685 0.6829 0.042 Uiso 1 1 calc R U
C12 C 0.06622(16) 1.7850(7) 0.6876(3) 0.0267(10) Uani 1 1 d . .
C13 C 0.05987(16) 1.5831(8) 0.7285(3) 0.0284(10) Uani 1 1 d . .
H13A H 0.0806 1.5402 0.7781 0.034 Uiso 1 1 calc R U
C14 C 0.02411(16) 1.4448(8) 0.6984(3) 0.0340(11) Uani 1 1 d . .
H14A H 0.0208 1.3056 0.7261 0.041 Uiso 1 1 calc R U
C15 C -0.00684(17) 1.5079(10) 0.6283(3) 0.0419(13) Uani 1 1 d . .
H15A H -0.0318 1.4130 0.6079 0.050 Uiso 1 1 calc R U
C16 C -0.00188(19) 1.7064(10) 0.5880(3) 0.0464(14) Uani 1 1 d . .
H16A H -0.0238 1.7502 0.5402 0.056 Uiso 1 1 calc R U
C17 C 0.03475(19) 1.8452(9) 0.6158(3) 0.0397(13) Uani 1 1 d . .
H17A H 0.0384 1.9810 0.5860 0.048 Uiso 1 1 calc R U
C18 C 0.31871(14) 0.9674(7) 0.6122(2) 0.0196(9) Uani 1 1 d . .
C19 C 0.36098(15) 0.8690(7) 0.6073(3) 0.0245(9) Uani 1 1 d . .
H19A H 0.3875 0.9282 0.6412 0.029 Uiso 1 1 calc R U
C20 C 0.36476(17) 0.6877(7) 0.5542(3) 0.0293(10) Uani 1 1 d . .
H20A H 0.3938 0.6254 0.5503 0.035 Uiso 1 1 calc R U
C21 C 0.32624(16) 0.5977(7) 0.5068(2) 0.0234(9) Uani 1 1 d . .
C22 C 0.28371(16) 0.6862(7) 0.5119(3) 0.0258(10) Uani 1 1 d . .
H22A H 0.2572 0.6199 0.4804 0.031 Uiso 1 1 calc R U
C23 C 0.28011(15) 0.8723(7) 0.5633(2) 0.0224(9) Uani 1 1 d . .
H23A H 0.2511 0.9364 0.5653 0.027 Uiso 1 1 calc R U
C24 C 0.40108(14) 1.5097(7) 0.7984(2) 0.0219(9) Uani 1 1 d . .
C25 C 0.43902(17) 1.3743(8) 0.7969(3) 0.0338(11) Uani 1 1 d . .
H25A H 0.4355 1.2340 0.7682 0.041 Uiso 1 1 calc R U
C26 C 0.48188(17) 1.4406(9) 0.8368(3) 0.0410(13) Uani 1 1 d . .
H26A H 0.5075 1.3478 0.8343 0.049 Uiso 1 1 calc R U
C27 C 0.48680(16) 1.6416(8) 0.8798(3) 0.0276(10) Uani 1 1 d . .
C28 C 0.45029(18) 1.7852(8) 0.8803(3) 0.0379(12) Uani 1 1 d . .
H28A H 0.4543 1.9265 0.9082 0.046 Uiso 1 1 calc R U
C29 C 0.40779(17) 1.7183(8) 0.8392(3) 0.0347(11) Uani 1 1 d . .
H29A H 0.3826 1.8163 0.8388 0.042 Uiso 1 1 calc R U
P1 P 0.15071(4) 0.3459(2) 0.96151(8) 0.0310(3) Uani 1 1 d . .
F1 F 0.15826(13) 0.3547(5) 1.06498(17) 0.0576(10) Uani 1 1 d . .
F2 F 0.14578(13) 0.3398(6) 0.85770(18) 0.0612(10) Uani 1 1 d . .
F3 F 0.19820(11) 0.2185(6) 0.96671(19) 0.0555(9) Uani 1 1 d . .
F4 F 0.10400(11) 0.4752(6) 0.9576(2) 0.0674(10) Uani 1 1 d . .
F5 F 0.17624(11) 0.5813(5) 0.96097(19) 0.0511(8) Uani 1 1 d . .
F6 F 0.12689(14) 0.1112(6) 0.9623(3) 0.0783(12) Uani 1 1 d . .

loop_
_atom_site_aniso_label
_atom_site_aniso_U_11
_atom_site_aniso_U_22
_atom_site_aniso_U_33
_atom_site_aniso_U_23
_atom_site_aniso_U_13
_atom_site_aniso_U_12
Br1 0.0624(4) 0.0235(3) 0.0338(3) -0.00867(19) 0.0197(2) -0.0047(2)
Br2 0.0269(3) 0.0552(4) 0.0533(3) -0.0217(3) 0.0033(2) -0.0117(2)
N1 0.025(2) 0.0190(18) 0.037(2) -0.0001(16) 0.0116(16) 0.0036(15)
N2 0.0219(19) 0.0166(17) 0.0224(17) 0.0037(14) 0.0052(14) -0.0007(15)
C1 0.027(3) 0.030(2) 0.032(2) -0.0042(19) 0.0081(19) 0.001(2)
C2 0.021(2) 0.026(2) 0.025(2) -0.0047(18) 0.0068(17) 0.0000(19)
C3 0.026(2) 0.023(2) 0.022(2) 0.0018(17) 0.0086(17) 0.0010(19)
C4 0.035(3) 0.042(3) 0.027(2) -0.007(2) 0.001(2) 0.009(2)
C5 0.037(3) 0.032(3) 0.027(2) -0.005(2) 0.008(2) 0.003(2)
C6 0.023(2) 0.019(2) 0.0147(18) 0.0029(16) 0.0043(16) -0.0014(17)
C7 0.020(2) 0.024(2) 0.025(2) -0.0025(18) 0.0020(17) -0.0001(19)
C8 0.027(2) 0.019(2) 0.0162(19) 0.0021(16) 0.0075(17) 0.0027(18)
C9 0.023(2) 0.018(2) 0.020(2) -0.0028(17) 0.0038(17) 0.0037(18)
C10 0.024(2) 0.020(2) 0.0182(19) 0.0030(17) 0.0034(16) -0.0008(18)
C11 0.026(3) 0.031(3) 0.051(3) -0.003(2) 0.016(2) 0.007(2)
C12 0.022(2) 0.028(2) 0.032(2) -0.0002(19) 0.0102(18) 0.008(2)
C13 0.025(2) 0.031(2) 0.030(2) 0.009(2) 0.0067(19) 0.009(2)
C14 0.029(3) 0.032(3) 0.044(3) 0.002(2) 0.016(2) 0.003(2)
C15 0.028(3) 0.057(3) 0.041(3) -0.015(3) 0.009(2) -0.009(3)
C16 0.039(3) 0.061(4) 0.035(3) 0.001(3) -0.008(2) 0.010(3)
C17 0.047(3) 0.041(3) 0.032(3) 0.014(2) 0.008(2) 0.012(3)
C18 0.024(2) 0.015(2) 0.020(2) 0.0040(16) 0.0019(17) -0.0005(17)
C19 0.020(2) 0.022(2) 0.029(2) -0.0031(18) -0.0009(18) 0.0012(18)
C20 0.027(3) 0.024(2) 0.038(2) -0.0041(19) 0.009(2) 0.005(2)
C21 0.037(3) 0.016(2) 0.019(2) 0.0018(16) 0.0107(18) -0.0016(19)
C22 0.033(3) 0.022(2) 0.021(2) 0.0006(17) 0.0015(18) -0.0055(19)
C23 0.024(2) 0.020(2) 0.025(2) 0.0015(17) 0.0063(17) 0.0006(18)
C24 0.022(2) 0.022(2) 0.022(2) 0.0005(17) 0.0062(17) -0.0026(18)
C25 0.027(3) 0.029(3) 0.044(3) -0.017(2) 0.003(2) 0.003(2)
C26 0.025(3) 0.042(3) 0.056(3) -0.018(3) 0.004(2) 0.002(2)
C27 0.022(2) 0.033(3) 0.029(2) -0.0049(19) 0.0060(18) -0.004(2)
C28 0.034(3) 0.030(3) 0.049(3) -0.017(2) 0.004(2) -0.009(2)
C29 0.027(3) 0.029(3) 0.048(3) -0.012(2) 0.006(2) 0.002(2)
P1 0.0304(7) 0.0260(6) 0.0340(7) -0.0007(5) -0.0030(5) 0.0045(5)
F1 0.097(3) 0.0450(19) 0.0330(16) 0.0033(14) 0.0174(17) 0.0173(18)
F2 0.089(3) 0.051(2) 0.0345(16) -0.0059(15) -0.0183(16) 0.0215(19)
F3 0.053(2) 0.066(2) 0.0461(17) 0.0080(16) 0.0026(15) 0.0364(18)
F4 0.0336(19) 0.069(2) 0.100(3) 0.004(2) 0.0088(18) 0.0189(18)
F5 0.056(2) 0.0416(18) 0.0534(18) 0.0075(15) 0.0019(15) -0.0103(16)
F6 0.080(3) 0.039(2) 0.112(3) 0.001(2) 0.001(2) -0.021(2)

loop_
_atom_type_symbol
_atom_type_description
_atom_type_scat_dispersion_real
_atom_type_scat_dispersion_imag
_atom_type_scat_source
C C 0.0033 0.0016 'International Tables Vol C Tables 4.2.6.8 and 6.1.1.4'
H H 0.0000 0.0000 'International Tables Vol C Tables 4.2.6.8 and 6.1.1.4'
N N 0.0061 0.0033 'International Tables Vol C Tables 4.2.6.8 and 6.1.1.4'
F F 0.0171 0.0103 'International Tables Vol C Tables 4.2.6.8 and 6.1.1.4'
P P 0.1023 0.0942 'International Tables Vol C Tables 4.2.6.8 and 6.1.1.4'
Br Br -0.2901 2.4595 'International Tables Vol C Tables 4.2.6.8 and 6.1.1.4'

loop_
_geom_angle_atom_site_label_1
_geom_angle_atom_site_label_2
_geom_angle_atom_site_label_3
_geom_angle
C5 N1 C1 120.3(4)
C5 N1 C11 120.5(4)
C1 N1 C11 119.2(4)
C10 N2 C6 119.7(4)
N1 C1 C2 120.7(4)
C1 C2 C3 120.9(4)
C4 C3 C2 116.4(4)
C4 C3 C8 122.6(4)
C2 C3 C8 120.9(4)
C5 C4 C3 120.7(4)
N1 C5 C4 120.9(4)
N2 C6 C7 121.4(4)
N2 C6 C18 116.1(4)
C7 C6 C18 122.4(4)
C8 C7 C6 119.6(4)
C7 C8 C9 118.5(4)
C7 C8 C3 119.7(4)
C9 C8 C3 121.7(4)
C8 C9 C10 119.4(4)
N2 C10 C9 121.3(4)
N2 C10 C24 115.9(4)
C9 C10 C24 122.7(4)
C12 C11 N1 111.5(4)
C13 C12 C17 118.1(5)
C13 C12 C11 121.0(4)
C17 C12 C11 120.9(4)
C14 C13 C12 121.2(4)
C15 C14 C13 119.9(5)
C16 C15 C14 120.1(5)
C15 C16 C17 120.8(5)
C16 C17 C12 119.8(5)
C23 C18 C19 118.0(4)
C23 C18 C6 121.9(4)
C19 C18 C6 120.1(4)
C20 C19 C18 121.2(4)
C21 C20 C19 119.6(4)
C20 C21 C22 121.0(4)
C20 C21 Br1 119.8(3)
C22 C21 Br1 119.2(3)
C21 C22 C23 119.4(4)
C22 C23 C18 120.9(4)
C25 C24 C29 117.7(4)
C25 C24 C10 119.8(4)
C29 C24 C10 122.4(4)
C26 C25 C24 121.2(4)
C27 C26 C25 119.4(5)
C26 C27 C28 121.3(4)
C26 C27 Br2 119.6(4)
C28 C27 Br2 119.2(3)
C27 C28 C29 118.6(4)
C28 C29 C24 121.6(4)
F6 P1 F4 92.4(2)
F6 P1 F1 90.9(2)
F4 P1 F1 90.7(2)
F6 P1 F3 88.3(2)
F4 P1 F3 179.0(2)
F1 P1 F3 88.59(18)
F6 P1 F5 178.5(2)
F4 P1 F5 89.1(2)
F1 P1 F5 88.94(18)
F3 P1 F5 90.20(19)
F6 P1 F2 90.9(2)
F4 P1 F2 91.5(2)
F1 P1 F2 177.1(2)
F3 P1 F2 89.22(18)
F5 P1 F2 89.22(18)

loop_
_geom_bond_atom_site_label_1
_geom_bond_atom_site_label_2
_geom_bond_distance
Br1 C21 1.901(4)
Br2 C27 1.899(4)
N1 C5 1.339(6)
N1 C1 1.342(6)
N1 C11 1.497(6)
N2 C10 1.342(5)
N2 C6 1.344(5)
C1 C2 1.372(6)
C2 C3 1.395(6)
C3 C4 1.393(6)
C3 C8 1.475(6)
C4 C5 1.374(7)
C6 C7 1.401(6)
C6 C18 1.481(5)
C7 C8 1.386(6)
C8 C9 1.386(6)
C9 C10 1.408(6)
C10 C24 1.477(6)
C11 C12 1.494(7)
C12 C13 1.392(6)
C12 C17 1.395(6)
C13 C14 1.374(7)
C14 C15 1.372(7)
C15 C16 1.362(8)
C16 C17 1.387(8)
C18 C23 1.400(6)
C18 C19 1.401(6)
C19 C20 1.380(6)
C20 C21 1.377(6)
C21 C22 1.385(6)
C22 C23 1.386(6)
C24 C25 1.393(6)
C24 C29 1.402(6)
C25 C26 1.390(7)
C26 C27 1.374(7)
C27 C28 1.386(7)
C28 C29 1.388(7)
P1 F6 1.574(4)
P1 F4 1.584(3)
P1 F1 1.596(3)
P1 F3 1.597(3)
P1 F5 1.601(3)
P1 F2 1.603(3)
